data_2202312
loop_
_publ_author_name
'Kolitsch, Uwe'

_publ_section_title
;
\a-Cs~2~Cr~3~O~10~
;
_journal_name_full 'Acta Crystallographica, Section E'
_journal_page_first i164
_journal_page_last i166
_journal_paper_doi 10.1107/S1600536803026473
_journal_volume 59
_journal_year 2003
_chemical_formula_iupac 'Cs2 Cr3 O10'
_chemical_formula_moiety 'Cs2 Cr3 O10'
_chemical_formula_structural 'Cs2 Cr3 O10'
_chemical_formula_sum 'Cr3 Cs2 O10'
_chemical_formula_weight 581.82
_chemical_name_common 'cesium trichromate'
_space_group_IT_number 61
_space_group_name_Hall '-P 2ac 2ab'
_space_group_name_H-M_alt 'P b c a'
_symmetry_cell_setting orthorhombic
_symmetry_space_group_name_Hall '-P 2ac 2ab'
_symmetry_space_group_name_H-M 'P b c a'
_cell_angle_alpha 90.00
_cell_angle_beta 90.00
_cell_angle_gamma 90.00
_cell_formula_units_Z 8
_cell_length_a 11.887(2)
_cell_length_b 9.671(2)
_cell_length_c 19.493(4)
_cell_measurement_temperature 293(2)
_cell_volume 2240.9(8)
_diffrn_ambient_temperature 293(2)
_exptl_crystal_density_diffrn 3.449
_cod_database_code 2202312

loop_
_symmetry_equiv_pos_as_xyz
'x, y, z'
'-x+1/2, -y, z+1/2'
'-x, y+1/2, -z+1/2'
'x+1/2, -y+1/2, -z'
'-x, -y, -z'
'x-1/2, y, -z-1/2'
'x, -y-1/2, z-1/2'
'-x-1/2, y-1/2, z'

loop_
_atom_site_label
_atom_site_fract_x
_atom_site_fract_y
_atom_site_fract_z
_atom_site_U_iso_or_equiv
_atom_site_adp_type
_atom_site_calc_flag
_atom_site_refinement_flags
_atom_site_occupancy
_atom_site_disorder_assembly
_atom_site_disorder_group
_atom_site_type_symbol
Cs1 0.551246(12) 0.646114(15) 0.416422(7) 0.02978(5) Uani d . 1 . . Cs
Cs2 0.225573(12) 0.774086(15) 0.320165(8) 0.03163(5) Uani d . 1 . . Cs
Cr1 0.31124(3) 0.50625(4) -0.024272(17) 0.02531(7) Uani d . 1 . . Cr
Cr2 0.37664(3) 0.69456(4) 0.112922(17) 0.02531(7) Uani d . 1 . . Cr
Cr3 0.49513(3) 0.50362(4) 0.232628(18) 0.02427(7) Uani d . 1 . . Cr
O1 0.3544(3) 0.3499(2) -0.02371(13) 0.0629(7) Uani d . 1 . . O
O2 0.18390(17) 0.5129(2) -0.05239(11) 0.0441(5) Uani d . 1 . . O
O3 0.38996(17) 0.6022(2) -0.07125(10) 0.0439(4) Uani d . 1 . . O
O4 0.31084(17) 0.5724(2) 0.06318(9) 0.0395(4) Uani d . 1 . . O
O5 0.28273(17) 0.7574(3) 0.16140(11) 0.0491(5) Uani d . 1 . . O
O6 0.42874(19) 0.8151(2) 0.06763(11) 0.0442(4) Uani d . 1 . . O
O7 0.48350(16) 0.6242(2) 0.16099(9) 0.0368(4) Uani d . 1 . . O
O8 0.62195(16) 0.5187(2) 0.26009(11) 0.0413(4) Uani d . 1 . . O
O9 0.40740(15) 0.54400(19) 0.29248(9) 0.0345(4) Uani d . 1 . . O
O10 0.4713(2) 0.34858(19) 0.20758(11) 0.0480(5) Uani d . 1 . . O

loop_
_atom_site_aniso_label
_atom_site_aniso_U_11
_atom_site_aniso_U_22
_atom_site_aniso_U_33
_atom_site_aniso_U_12
_atom_site_aniso_U_13
_atom_site_aniso_U_23
Cs1 0.03058(8) 0.03135(8) 0.02740(7) -0.00003(5) -0.00390(5) 0.00029(5)
Cs2 0.03385(8) 0.02909(8) 0.03193(8) 0.00131(5) -0.00477(5) -0.00476(5)
Cr1 0.03152(17) 0.02517(16) 0.01923(15) 0.00092(13) -0.00251(12) -0.00123(11)
Cr2 0.02894(16) 0.02843(16) 0.01856(14) -0.00166(13) -0.00057(12) -0.00149(12)
Cr3 0.02743(16) 0.02293(15) 0.02244(15) -0.00145(12) 0.00058(12) -0.00026(11)
O1 0.100(2) 0.0376(11) 0.0507(13) 0.0266(12) -0.0015(13) 0.0015(9)
O2 0.0371(9) 0.0575(12) 0.0377(10) -0.0115(9) -0.0107(8) 0.0051(9)
O3 0.0414(10) 0.0545(12) 0.0359(9) -0.0095(9) 0.0059(8) 0.0033(9)
O4 0.0481(10) 0.0456(10) 0.0247(8) -0.0112(9) -0.0030(7) -0.0082(7)
O5 0.0398(11) 0.0665(15) 0.0411(11) 0.0041(9) 0.0071(8) -0.0213(10)
O6 0.0536(11) 0.0353(9) 0.0436(11) -0.0017(9) 0.0020(9) 0.0123(8)
O7 0.0379(9) 0.0442(10) 0.0282(8) -0.0016(8) -0.0045(7) 0.0089(7)
O8 0.0302(8) 0.0461(10) 0.0476(11) 0.0011(8) -0.0061(7) 0.0127(9)
O9 0.0373(9) 0.0359(9) 0.0304(8) -0.0005(7) 0.0070(7) -0.0031(7)
O10 0.0753(14) 0.0296(9) 0.0393(10) -0.0112(9) 0.0108(10) -0.0103(7)

loop_
_geom_bond_atom_site_label_1
_geom_bond_atom_site_label_2
_geom_bond_site_symmetry_2
_geom_bond_distance
_geom_bond_publ_flag
Cs1 O1 3_655 3.084(2) ?
Cs1 O3 7_576 3.108(2) ?
Cs1 O9 . 3.1203(19) ?
Cs1 O10 3_655 3.1222(19) ?
Cs1 O4 6_656 3.192(2) ?
Cs1 O6 3_645 3.225(2) ?
Cs1 O2 2_565 3.2479(19) ?
Cs1 O6 7_576 3.309(2) ?
Cs1 O5 6_656 3.321(2) ?
Cs1 O2 6_656 3.342(2) ?
Cs1 O8 . 3.393(2) ?
Cs2 O9 8_665 3.0990(19) ?
Cs2 O3 7_576 3.119(2) ?
Cs2 O9 . 3.1487(18) ?
Cs2 O8 6_556 3.172(2) ?
Cs2 O5 . 3.173(2) ?
Cs2 O7 6_556 3.2430(19) ?
Cs2 O2 7_576 3.265(2) ?
Cs2 O10 8_665 3.289(2) ?
Cs2 O8 3_655 3.366(2) ?
Cs2 O1 2_565 3.406(3) ?
Cs2 O10 3_655 3.714(3) ?
Cr1 O1 . 1.597(2) yes
Cr1 O3 . 1.605(2) yes
Cr1 O2 . 1.6111(19) yes
Cr1 O4 . 1.8209(18) yes
Cr2 O5 . 1.584(2) yes
Cr2 O6 . 1.588(2) yes
Cr2 O4 . 1.7168(18) yes
Cr2 O7 . 1.7190(18) yes
Cr3 O10 . 1.6021(18) yes
Cr3 O8 . 1.6063(19) yes
Cr3 O9 . 1.6128(17) yes
Cr3 O7 . 1.8243(18) yes
